data_7245323
loop_
_publ_author_name
'Mroweh, Nabil'
'Cauchy, Thomas'
'Vanthuyne, Nicolas'
'Avarvari, Narcis'

_publ_section_title
;
 Chiral diethyl-EDT-TTF and tetraethyl-BEDT-TTF: synthesis, structural
 characterization, radical cation salt and charge transfer complexes
;
_journal_name_full CrystEngComm
_journal_paper_doi 10.1039/D2CE00857B
_journal_year 2022
_chemical_absolute_configuration syn
_chemical_formula_sum 'C18 H24 S8'
_chemical_formula_weight 496.85
_space_group_crystal_system monoclinic
_space_group_IT_number 4
_space_group_name_Hall 'P 2yb'
_space_group_name_H-M_alt 'P 1 21 1'
_atom_sites_solution_hydrogens geom
_audit_creation_method SHELXL-2016/4
_audit_update_record
;
2022-08-02 deposited with the CCDC.	2022-08-05 downloaded from the CCDC.
;
_cell_angle_alpha 90
_cell_angle_beta 93.622(5)
_cell_angle_gamma 90
_cell_formula_units_Z 2
_cell_length_a 8.2148(4)
_cell_length_b 10.2029(4)
_cell_length_c 13.8985(8)
_cell_measurement_reflns_used 5067
_cell_measurement_temperature 293.00(10)
_cell_measurement_theta_max 71.8760
_cell_measurement_theta_min 3.1600
_cell_volume 1162.57(10)
_computing_structure_refinement 'SHELXL-2016/4 (Sheldrick, 2016)'
_computing_structure_solution 'SHELXT 2018/2 (Sheldrick, 2018)'
_diffrn_ambient_temperature 293(2)
_diffrn_measured_fraction_theta_full 0.982
_diffrn_measured_fraction_theta_max 0.970
_diffrn_measurement_device 'four-circle diffractometer'
_diffrn_measurement_device_type 'SuperNova, Single source at offset/far, AtlasS2'
_diffrn_radiation_type CuK\a
_diffrn_radiation_wavelength 1.54184
_diffrn_reflns_av_R_equivalents 0.0810
_diffrn_reflns_av_unetI/netI 0.0829
_diffrn_reflns_Laue_measured_fraction_full 0.982
_diffrn_reflns_Laue_measured_fraction_max 0.970
_diffrn_reflns_limit_h_max 9
_diffrn_reflns_limit_h_min -9
_diffrn_reflns_limit_k_max 12
_diffrn_reflns_limit_k_min -12
_diffrn_reflns_limit_l_max 16
_diffrn_reflns_limit_l_min -15
_diffrn_reflns_number 8116
_diffrn_reflns_point_group_measured_fraction_full 0.942
_diffrn_reflns_point_group_measured_fraction_max 0.924
_diffrn_reflns_theta_full 70.000
_diffrn_reflns_theta_max 71.894
_diffrn_reflns_theta_min 3.186
_exptl_absorpt_coefficient_mu 7.121
_exptl_crystal_colour yellow
_exptl_crystal_density_diffrn 1.419
_exptl_crystal_description block
_exptl_crystal_F_000 520
_refine_diff_density_max 0.306
_refine_diff_density_min -0.354
_refine_diff_density_rms 0.071
_refine_ls_abs_structure_details
;
 Classical Flack method preferred over Parsons because s.u. lower.
;
_refine_ls_abs_structure_Flack -0.03(4)
_refine_ls_extinction_method none
_refine_ls_goodness_of_fit_ref 1.070
_refine_ls_hydrogen_treatment constr
_refine_ls_matrix_type full
_refine_ls_number_parameters 239
_refine_ls_number_reflns 4211
_refine_ls_number_restraints 1
_refine_ls_restrained_S_all 1.069
_refine_ls_R_factor_all 0.0555
_refine_ls_R_factor_gt 0.0441
_refine_ls_shift/su_max 0.000
_refine_ls_shift/su_mean 0.000
_refine_ls_structure_factor_coef Fsqd
_refine_ls_weighting_details 'w=1/[\s^2^(Fo^2^)+(0.0646P)^2^] where P=(Fo^2^+2Fc^2^)/3'
_refine_ls_weighting_scheme calc
_refine_ls_wR_factor_gt 0.1121
_refine_ls_wR_factor_ref 0.1166
_reflns_Friedel_coverage 0.798
_reflns_Friedel_fraction_full 0.897
_reflns_Friedel_fraction_max 0.873
_reflns_number_gt 3896
_reflns_number_total 4211
_reflns_threshold_expression 'I > 2\s(I)'
_cod_data_source_file d2ce00857b3.cif
_cod_data_source_block shelx_CCDC7
_cod_original_sg_symbol_H-M 'P 21'
_cod_database_code 7245323
_shelx_shelxl_version_number 2016/4
_shelx_space_group_comment
;
The symmetry employed for this shelxl refinement is uniquely defined
by the following loop, which should always be used as a source of
symmetry information in preference to the above space-group names.
They are only intended as comments.
;

loop_
_space_group_symop_operation_xyz
'x, y, z'
'-x, y+1/2, -z'

loop_
_atom_site_label
_atom_site_type_symbol
_atom_site_fract_x
_atom_site_fract_y
_atom_site_fract_z
_atom_site_U_iso_or_equiv
_atom_site_adp_type
_atom_site_occupancy
_atom_site_site_symmetry_order
_atom_site_calc_flag
_atom_site_refinement_flags_posn
_atom_site_refinement_flags_adp
_atom_site_refinement_flags_occupancy
_atom_site_disorder_assembly
_atom_site_disorder_group
S5 S -0.42515(17) -0.13734(13) -0.54331(10) 0.0496(3) Uani 1 1 d . . . . .
S3 S -0.24582(16) -0.20325(12) -0.35739(10) 0.0476(3) Uani 1 1 d . . . . .
S2 S -0.29369(17) -0.50879(13) -0.13852(10) 0.0493(3) Uani 1 1 d . . . . .
S6 S -0.76650(16) -0.26055(13) -0.42827(11) 0.0497(3) Uani 1 1 d . . . . .
S1 S -0.00701(18) -0.41130(14) -0.23351(12) 0.0554(4) Uani 1 1 d . . . . .
S4 S -0.52863(18) -0.31215(15) -0.26602(10) 0.0545(3) Uani 1 1 d . . . . .
S8 S -0.1478(2) -0.75824(16) -0.07315(14) 0.0646(4) Uani 1 1 d . . . . .
S7 S 0.1939(2) -0.64845(18) -0.19066(13) 0.0674(5) Uani 1 1 d . . . . .
C5 C -0.4346(6) -0.2027(5) -0.4269(4) 0.0413(10) Uani 1 1 d . . . . .
C8 C -0.7637(7) -0.1450(5) -0.5291(4) 0.0485(12) Uani 1 1 d . . . . .
H8 H -0.867490 -0.156310 -0.566961 0.058 Uiso 1 1 calc R U . . .
C13 C 0.1916(8) -0.7504(6) -0.0823(5) 0.0594(15) Uani 1 1 d . . . . .
H13 H 0.288995 -0.805835 -0.082602 0.071 Uiso 1 1 calc R U . . .
C3 C -0.2183(7) -0.4008(5) -0.2241(4) 0.0454(11) Uani 1 1 d . . . . .
C1 C 0.0071(7) -0.5699(5) -0.1826(4) 0.0497(12) Uani 1 1 d . . . . .
C6 C -0.5643(7) -0.2497(5) -0.3843(4) 0.0450(11) Uani 1 1 d . . . . .
C7 C -0.6281(7) -0.1795(5) -0.5968(4) 0.0488(12) Uani 1 1 d . . . . .
H7 H -0.646449 -0.123818 -0.653899 0.059 Uiso 1 1 calc R U . . .
C9 C -0.6384(8) -0.3206(6) -0.6325(5) 0.0578(14) Uani 1 1 d . . . . .
H9A H -0.750329 -0.339172 -0.654758 0.069 Uiso 1 1 calc R U . . .
H9B H -0.610060 -0.378655 -0.578794 0.069 Uiso 1 1 calc R U . . .
C12 C -0.9157(11) 0.0412(8) -0.4500(7) 0.081(2) Uani 1 1 d . . . . .
H12A H -1.008013 0.021158 -0.493388 0.121 Uiso 1 1 calc R U . . .
H12B H -0.910937 0.134027 -0.438987 0.121 Uiso 1 1 calc R U . . .
H12C H -0.926398 -0.003394 -0.389941 0.121 Uiso 1 1 calc R U . . .
C11 C -0.5282(10) -0.3512(8) -0.7137(6) 0.0714(18) Uani 1 1 d . . . . .
H11A H -0.555957 -0.294989 -0.767610 0.107 Uiso 1 1 calc R U . . .
H11B H -0.542693 -0.441014 -0.732908 0.107 Uiso 1 1 calc R U . . .
H11C H -0.416536 -0.336869 -0.691596 0.107 Uiso 1 1 calc R U . . .
C16 C 0.0315(12) -0.9369(8) -0.1717(6) 0.077(2) Uani 1 1 d . . . . .
H16A H -0.071571 -0.983213 -0.171396 0.092 Uiso 1 1 calc R U . . .
H16B H 0.030628 -0.885957 -0.230665 0.092 Uiso 1 1 calc R U . . .
C18 C 0.1687(12) -1.0361(8) -0.1717(7) 0.091(3) Uani 1 1 d . . . . .
H18A H 0.267566 -0.992971 -0.187165 0.137 Uiso 1 1 calc R U . . .
H18B H 0.141784 -1.102720 -0.218816 0.137 Uiso 1 1 calc R U . . .
H18C H 0.183751 -1.075540 -0.109029 0.137 Uiso 1 1 calc R U . . .
C4 C -0.3157(7) -0.3171(5) -0.2740(4) 0.0463(11) Uani 1 1 d . . . . .
C2 C -0.1231(7) -0.6144(5) -0.1396(4) 0.0493(12) Uani 1 1 d . . . . .
C10 C -0.7599(8) -0.0036(6) -0.4942(5) 0.0610(15) Uani 1 1 d . . . . .
H10A H -0.739834 0.053087 -0.548225 0.073 Uiso 1 1 calc R U . . .
H10B H -0.669241 0.006727 -0.446610 0.073 Uiso 1 1 calc R U . . .
C15 C 0.2115(9) -0.6688(7) 0.0099(5) 0.0641(16) Uani 1 1 d . . . . .
H15A H 0.129217 -0.600540 0.006811 0.077 Uiso 1 1 calc R U . . .
H15B H 0.190689 -0.724825 0.064158 0.077 Uiso 1 1 calc R U . . .
C14 C 0.0459(9) -0.8444(6) -0.0862(5) 0.0590(15) Uani 1 1 d . . . . .
H14 H 0.061957 -0.900393 -0.029087 0.071 Uiso 1 1 calc R U . . .
C17 C 0.3778(12) -0.6052(13) 0.0290(9) 0.105(3) Uani 1 1 d . . . . .
H17A H 0.461173 -0.671016 0.028543 0.157 Uiso 1 1 calc R U . . .
H17B H 0.382412 -0.562712 0.090740 0.157 Uiso 1 1 calc R U . . .
H17C H 0.394675 -0.541527 -0.020285 0.157 Uiso 1 1 calc R U . . .

loop_
_atom_site_aniso_label
_atom_site_aniso_U_11
_atom_site_aniso_U_22
_atom_site_aniso_U_33
_atom_site_aniso_U_23
_atom_site_aniso_U_13
_atom_site_aniso_U_12
S5 0.0502(8) 0.0526(6) 0.0454(7) 0.0097(5) -0.0014(5) -0.0088(5)
S3 0.0473(7) 0.0427(6) 0.0513(7) 0.0047(5) -0.0091(5) -0.0032(5)
S2 0.0489(7) 0.0537(7) 0.0450(7) 0.0069(6) 0.0001(5) 0.0031(5)
S6 0.0437(7) 0.0515(6) 0.0531(7) 0.0141(6) -0.0034(5) -0.0042(5)
S1 0.0514(8) 0.0537(7) 0.0606(9) 0.0194(6) -0.0001(6) 0.0030(5)
S4 0.0524(8) 0.0682(8) 0.0426(7) 0.0135(6) 0.0010(5) 0.0073(6)
S8 0.0659(9) 0.0543(7) 0.0745(10) 0.0220(7) 0.0111(7) 0.0039(7)
S7 0.0639(10) 0.0749(10) 0.0657(10) 0.0242(8) 0.0211(7) 0.0234(7)
C5 0.044(3) 0.037(2) 0.042(3) 0.0022(19) -0.0038(19) -0.0008(19)
C8 0.051(3) 0.047(2) 0.047(3) 0.012(2) -0.006(2) 0.001(2)
C13 0.063(4) 0.058(3) 0.058(3) 0.014(3) 0.009(3) 0.019(3)
C3 0.052(3) 0.043(2) 0.040(3) -0.001(2) -0.004(2) 0.000(2)
C1 0.052(3) 0.050(3) 0.046(3) 0.011(2) 0.004(2) 0.010(2)
C6 0.048(3) 0.040(2) 0.046(3) 0.005(2) -0.002(2) 0.004(2)
C7 0.054(3) 0.048(3) 0.043(3) 0.010(2) -0.007(2) -0.001(2)
C9 0.058(3) 0.058(3) 0.056(3) -0.003(3) -0.004(3) -0.005(3)
C12 0.082(5) 0.070(4) 0.092(6) 0.007(4) 0.011(4) 0.025(4)
C11 0.085(5) 0.073(4) 0.056(4) -0.009(3) 0.002(3) -0.001(4)
C16 0.099(6) 0.067(4) 0.062(4) 0.003(3) -0.004(4) 0.011(4)
C18 0.126(8) 0.061(4) 0.089(6) 0.000(4) 0.027(5) 0.022(4)
C4 0.053(3) 0.045(2) 0.040(3) -0.001(2) -0.006(2) 0.002(2)
C2 0.053(3) 0.050(3) 0.044(3) 0.007(2) -0.002(2) 0.004(2)
C10 0.066(4) 0.047(3) 0.071(4) 0.004(3) 0.011(3) 0.006(3)
C15 0.069(4) 0.066(4) 0.058(4) 0.009(3) 0.004(3) 0.004(3)
C14 0.074(4) 0.044(3) 0.058(4) 0.009(2) -0.002(3) 0.009(2)
C17 0.083(6) 0.130(9) 0.100(8) -0.009(7) -0.003(5) -0.006(6)

loop_
_atom_type_symbol
_atom_type_description
_atom_type_scat_dispersion_real
_atom_type_scat_dispersion_imag
_atom_type_scat_source
C C 0.0181 0.0091 'International Tables Vol C Tables 4.2.6.8 and 6.1.1.4'
H H 0.0000 0.0000 'International Tables Vol C Tables 4.2.6.8 and 6.1.1.4'
S S 0.3331 0.5567 'International Tables Vol C Tables 4.2.6.8 and 6.1.1.4'

loop_
_geom_angle_atom_site_label_1
_geom_angle_atom_site_label_2
_geom_angle_atom_site_label_3
_geom_angle
_geom_angle_site_symmetry_1
_geom_angle_site_symmetry_3
_geom_angle_publ_flag
C5 S5 C7 101.1(2) . . ?
C4 S3 C5 92.9(2) . . ?
C3 S2 C2 93.6(3) . . ?
C6 S6 C8 99.8(3) . . ?
C3 S1 C1 93.8(3) . . ?
C4 S4 C6 93.4(3) . . ?
C2 S8 C14 102.6(3) . . ?
C1 S7 C13 98.8(3) . . ?
C6 C5 S5 128.8(4) . . ?
C6 C5 S3 116.7(4) . . ?
S5 C5 S3 114.5(3) . . ?
C10 C8 C7 114.2(5) . . ?
C10 C8 S6 111.5(4) . . ?
C7 C8 S6 111.3(4) . . ?
C10 C8 H8 106.4 . . ?
C7 C8 H8 106.4 . . ?
S6 C8 H8 106.4 . . ?
C15 C13 C14 114.4(5) . . ?
C15 C13 S7 112.0(5) . . ?
C14 C13 S7 112.0(5) . . ?
C15 C13 H13 105.9 . . ?
C14 C13 H13 105.9 . . ?
S7 C13 H13 105.9 . . ?
C4 C3 S1 124.4(4) . . ?
C4 C3 S2 121.8(5) . . ?
S1 C3 S2 113.8(3) . . ?
C2 C1 S7 127.3(4) . . ?
C2 C1 S1 117.1(4) . . ?
S7 C1 S1 115.6(3) . . ?
C5 C6 S6 129.5(4) . . ?
C5 C6 S4 116.7(4) . . ?
S6 C6 S4 113.8(3) . . ?
C9 C7 C8 112.8(5) . . ?
C9 C7 S5 112.6(4) . . ?
C8 C7 S5 111.8(4) . . ?
C9 C7 H7 106.3 . . ?
C8 C7 H7 106.3 . . ?
S5 C7 H7 106.3 . . ?
C7 C9 C11 114.3(6) . . ?
C7 C9 H9A 108.7 . . ?
C11 C9 H9A 108.7 . . ?
C7 C9 H9B 108.7 . . ?
C11 C9 H9B 108.7 . . ?
H9A C9 H9B 107.6 . . ?
C10 C12 H12A 109.5 . . ?
C10 C12 H12B 109.5 . . ?
H12A C12 H12B 109.5 . . ?
C10 C12 H12C 109.5 . . ?
H12A C12 H12C 109.5 . . ?
H12B C12 H12C 109.5 . . ?
C9 C11 H11A 109.5 . . ?
C9 C11 H11B 109.5 . . ?
H11A C11 H11B 109.5 . . ?
C9 C11 H11C 109.5 . . ?
H11A C11 H11C 109.5 . . ?
H11B C11 H11C 109.5 . . ?
C18 C16 C14 113.2(7) . . ?
C18 C16 H16A 108.9 . . ?
C14 C16 H16A 108.9 . . ?
C18 C16 H16B 108.9 . . ?
C14 C16 H16B 108.9 . . ?
H16A C16 H16B 107.7 . . ?
C16 C18 H18A 109.5 . . ?
C16 C18 H18B 109.5 . . ?
H18A C18 H18B 109.5 . . ?
C16 C18 H18C 109.5 . . ?
H18A C18 H18C 109.5 . . ?
H18B C18 H18C 109.5 . . ?
C3 C4 S4 123.4(4) . . ?
C3 C4 S3 123.7(5) . . ?
S4 C4 S3 112.9(3) . . ?
C1 C2 S8 130.0(4) . . ?
C1 C2 S2 117.0(4) . . ?
S8 C2 S2 112.8(3) . . ?
C8 C10 C12 114.3(6) . . ?
C8 C10 H10A 108.7 . . ?
C12 C10 H10A 108.7 . . ?
C8 C10 H10B 108.7 . . ?
C12 C10 H10B 108.7 . . ?
H10A C10 H10B 107.6 . . ?
C17 C15 C13 115.2(7) . . ?
C17 C15 H15A 108.5 . . ?
C13 C15 H15A 108.5 . . ?
C17 C15 H15B 108.5 . . ?
C13 C15 H15B 108.5 . . ?
H15A C15 H15B 107.5 . . ?
C16 C14 C13 116.1(6) . . ?
C16 C14 S8 110.5(5) . . ?
C13 C14 S8 112.1(4) . . ?
C16 C14 H14 105.8 . . ?
C13 C14 H14 105.8 . . ?
S8 C14 H14 105.8 . . ?
C15 C17 H17A 109.5 . . ?
C15 C17 H17B 109.5 . . ?
H17A C17 H17B 109.5 . . ?
C15 C17 H17C 109.5 . . ?
H17A C17 H17C 109.5 . . ?
H17B C17 H17C 109.5 . . ?

loop_
_geom_bond_atom_site_label_1
_geom_bond_atom_site_label_2
_geom_bond_distance
_geom_bond_site_symmetry_2
_geom_bond_publ_flag
S5 C5 1.756(5) . ?
S5 C7 1.833(6) . ?
S3 C4 1.763(6) . ?
S3 C5 1.775(5) . ?
S2 C3 1.762(6) . ?
S2 C2 1.769(6) . ?
S6 C6 1.737(6) . ?
S6 C8 1.832(5) . ?
S1 C3 1.753(6) . ?
S1 C1 1.767(5) . ?
S4 C4 1.761(6) . ?
S4 C6 1.770(6) . ?
S8 C2 1.753(5) . ?
S8 C14 1.837(7) . ?
S7 C1 1.741(6) . ?
S7 C13 1.831(6) . ?
C5 C6 1.341(8) . ?
C8 C10 1.521(8) . ?
C8 C7 1.544(9) . ?
C8 H8 0.9800 . ?
C13 C15 1.528(10) . ?
C13 C14 1.532(10) . ?
C13 H13 0.9800 . ?
C3 C4 1.334(7) . ?
C1 C2 1.337(9) . ?
C7 C9 1.523(8) . ?
C7 H7 0.9800 . ?
C9 C11 1.522(10) . ?
C9 H9A 0.9700 . ?
C9 H9B 0.9700 . ?
C12 C10 1.525(10) . ?
C12 H12A 0.9600 . ?
C12 H12B 0.9600 . ?
C12 H12C 0.9600 . ?
C11 H11A 0.9600 . ?
C11 H11B 0.9600 . ?
C11 H11C 0.9600 . ?
C16 C18 1.515(11) . ?
C16 C14 1.517(11) . ?
C16 H16A 0.9700 . ?
C16 H16B 0.9700 . ?
C18 H18A 0.9600 . ?
C18 H18B 0.9600 . ?
C18 H18C 0.9600 . ?
C10 H10A 0.9700 . ?
C10 H10B 0.9700 . ?
C15 C17 1.520(12) . ?
C15 H15A 0.9700 . ?
C15 H15B 0.9700 . ?
C14 H14 0.9800 . ?
C17 H17A 0.9600 . ?
C17 H17B 0.9600 . ?
C17 H17C 0.9600 . ?

loop_
_geom_torsion_atom_site_label_1
_geom_torsion_atom_site_label_2
_geom_torsion_atom_site_label_3
_geom_torsion_atom_site_label_4
_geom_torsion
_geom_torsion_site_symmetry_1
_geom_torsion_site_symmetry_2
_geom_torsion_site_symmetry_3
_geom_torsion_site_symmetry_4
_geom_torsion_publ_flag
C7 S5 C5 C6 -10.3(6) . . . . ?
C7 S5 C5 S3 170.8(3) . . . . ?
C4 S3 C5 C6 17.6(4) . . . . ?
C4 S3 C5 S5 -163.3(3) . . . . ?
C6 S6 C8 C10 -75.1(5) . . . . ?
C6 S6 C8 C7 53.7(4) . . . . ?
C1 S7 C13 C15 -69.9(5) . . . . ?
C1 S7 C13 C14 60.1(5) . . . . ?
C1 S1 C3 C4 -161.0(5) . . . . ?
C1 S1 C3 S2 20.8(3) . . . . ?
C2 S2 C3 C4 160.9(5) . . . . ?
C2 S2 C3 S1 -20.9(3) . . . . ?
C13 S7 C1 C2 -26.6(7) . . . . ?
C13 S7 C1 S1 151.0(4) . . . . ?
C3 S1 C1 C2 -12.5(5) . . . . ?
C3 S1 C1 S7 169.7(4) . . . . ?
S5 C5 C6 S6 -0.8(8) . . . . ?
S3 C5 C6 S6 178.2(3) . . . . ?
S5 C5 C6 S4 178.6(3) . . . . ?
S3 C5 C6 S4 -2.5(6) . . . . ?
C8 S6 C6 C5 -17.4(6) . . . . ?
C8 S6 C6 S4 163.3(3) . . . . ?
C4 S4 C6 C5 -14.1(5) . . . . ?
C4 S4 C6 S6 165.4(3) . . . . ?
C10 C8 C7 C9 -178.4(5) . . . . ?
S6 C8 C7 C9 54.2(6) . . . . ?
C10 C8 C7 S5 53.5(6) . . . . ?
S6 C8 C7 S5 -73.9(4) . . . . ?
C5 S5 C7 C9 -81.3(5) . . . . ?
C5 S5 C7 C8 46.9(4) . . . . ?
C8 C7 C9 C11 169.0(6) . . . . ?
S5 C7 C9 C11 -63.3(7) . . . . ?
S1 C3 C4 S4 177.9(3) . . . . ?
S2 C3 C4 S4 -4.1(6) . . . . ?
S1 C3 C4 S3 -0.2(7) . . . . ?
S2 C3 C4 S3 177.8(3) . . . . ?
C6 S4 C4 C3 -152.6(5) . . . . ?
C6 S4 C4 S3 25.7(3) . . . . ?
C5 S3 C4 C3 151.7(5) . . . . ?
C5 S3 C4 S4 -26.6(3) . . . . ?
S7 C1 C2 S8 3.7(10) . . . . ?
S1 C1 C2 S8 -173.9(4) . . . . ?
S7 C1 C2 S2 177.3(4) . . . . ?
S1 C1 C2 S2 -0.2(7) . . . . ?
C14 S8 C2 C1 -5.4(7) . . . . ?
C14 S8 C2 S2 -179.2(4) . . . . ?
C3 S2 C2 C1 12.8(5) . . . . ?
C3 S2 C2 S8 -172.5(3) . . . . ?
C7 C8 C10 C12 164.7(6) . . . . ?
S6 C8 C10 C12 -68.0(7) . . . . ?
C14 C13 C15 C17 163.2(7) . . . . ?
S7 C13 C15 C17 -68.0(8) . . . . ?
C18 C16 C14 C13 66.1(9) . . . . ?
C18 C16 C14 S8 -164.8(6) . . . . ?
C15 C13 C14 C16 -174.0(6) . . . . ?
S7 C13 C14 C16 57.2(6) . . . . ?
C15 C13 C14 S8 57.7(6) . . . . ?
S7 C13 C14 S8 -71.1(5) . . . . ?
C2 S8 C14 C16 -92.4(5) . . . . ?
C2 S8 C14 C13 38.8(5) . . . . ?
